data_7049399
loop_
_publ_author_name
'Guo, Liwei'
'Zada, Muhammad'
'Zhang, Wenjuan'
'Vignesh, Arumugam'
'Zhu, Dongzhi'
'Ma, Yanping'
'Liang, Tongling'
'Sun, Wen-Hua'

_publ_section_title
;
 Highly linear polyethylenes tailored with
 2,6-bis[1-(p-dibenzo-cycloheptylarylimino)ethyl]pyridylcobalt
 dichlorides.
;
_journal_issue 17
_journal_name_full 'Dalton transactions (Cambridge, England : 2003)'
_journal_page_first 5604
_journal_page_last 5613
_journal_paper_doi 10.1039/c9dt01109a
_journal_volume 48
_journal_year 2019
_chemical_formula_moiety 'C59 H59 Cl2 Co N3'
_chemical_formula_sum 'C59 H59 Cl2 Co N3'
_chemical_formula_weight 939.92
_space_group_crystal_system monoclinic
_space_group_IT_number 15
_space_group_name_Hall '-C 2yc'
_space_group_name_H-M_alt 'C 1 2/c 1'
_symmetry_space_group_name_Hall '-C 2yc'
_symmetry_space_group_name_H-M 'C 1 2/c 1'
_atom_sites_solution_hydrogens geom
_atom_sites_solution_primary direct
_audit_creation_date 2019-01-23
_audit_creation_method
;
Olex2 1.2
(compiled 2018.05.29 svn.r3508 for OlexSys, GUI svn.r5506)
;
_audit_update_record
;
2019-02-16 deposited with the CCDC.    2019-03-21 downloaded from the CCDC.
;
_cell_angle_alpha 90
_cell_angle_beta 90.799(3)
_cell_angle_gamma 90
_cell_formula_units_Z 8
_cell_length_a 47.9185(16)
_cell_length_b 12.5342(4)
_cell_length_c 17.0021(6)
_cell_measurement_reflns_used 28048
_cell_measurement_temperature 173(2)
_cell_measurement_theta_max 30.8750
_cell_measurement_theta_min 1.6670
_cell_volume 10210.8(6)
_computing_molecular_graphics 'Olex2 (Dolomanov et al., 2009)'
_computing_publication_material 'Olex2 (Dolomanov et al., 2009)'
_computing_structure_refinement 'ShelXL (Sheldrick, 2015)'
_computing_structure_solution 'SIR2004 (Burla et al.,  2007)'
_diffrn_ambient_temperature 173.15
_diffrn_measured_fraction_theta_full 0.998
_diffrn_measured_fraction_theta_max 0.992
_diffrn_measurement_device_type 'multiwire proportional'
_diffrn_measurement_method 'phi and omega scans'
_diffrn_radiation_type MoK\a
_diffrn_radiation_wavelength 0.71073
_diffrn_reflns_av_R_equivalents 0.0757
_diffrn_reflns_av_unetI/netI 0.0733
_diffrn_reflns_Laue_measured_fraction_full 0.998
_diffrn_reflns_Laue_measured_fraction_max 0.992
_diffrn_reflns_limit_h_max 54
_diffrn_reflns_limit_h_min -62
_diffrn_reflns_limit_k_max 16
_diffrn_reflns_limit_k_min -16
_diffrn_reflns_limit_l_max 22
_diffrn_reflns_limit_l_min -22
_diffrn_reflns_number 38974
_diffrn_reflns_point_group_measured_fraction_full 0.998
_diffrn_reflns_point_group_measured_fraction_max 0.992
_diffrn_reflns_theta_full 25.242
_diffrn_reflns_theta_max 27.483
_diffrn_reflns_theta_min 1.679
_exptl_absorpt_coefficient_mu 0.481
_exptl_absorpt_correction_T_max 1.00000
_exptl_absorpt_correction_T_min 0.54425
_exptl_absorpt_correction_type none
_exptl_crystal_colour colourless
_exptl_crystal_density_diffrn 1.223
_exptl_crystal_description plate
_exptl_crystal_F_000 3960
_exptl_crystal_size_max 0.434
_exptl_crystal_size_mid 0.107
_exptl_crystal_size_min 0.036
_refine_diff_density_max 1.296
_refine_diff_density_min -0.770
_refine_diff_density_rms 0.096
_refine_ls_extinction_method none
_refine_ls_goodness_of_fit_ref 1.090
_refine_ls_hydrogen_treatment constr
_refine_ls_matrix_type full
_refine_ls_number_parameters 953
_refine_ls_number_reflns 11618
_refine_ls_number_restraints 1141
_refine_ls_restrained_S_all 1.134
_refine_ls_R_factor_all 0.1293
_refine_ls_R_factor_gt 0.0947
_refine_ls_shift/su_max 0.001
_refine_ls_shift/su_mean 0.000
_refine_ls_structure_factor_coef Fsqd
_refine_ls_weighting_details 'w=1/[\s^2^(Fo^2^)+(0.1121P)^2^+49.9780P] where P=(Fo^2^+2Fc^2^)/3'
_refine_ls_weighting_scheme calc
_refine_ls_wR_factor_gt 0.2449
_refine_ls_wR_factor_ref 0.2667
_reflns_Friedel_coverage 0.000
_reflns_number_gt 8137
_reflns_number_total 11618
_reflns_threshold_expression 'I > 2\s(I)'
_cod_data_source_file c9dt01109a2.cif
_cod_data_source_block Co2
_cod_depositor_comments 'Adding full bibliography for 7049396--7049399.cif.'
_cod_database_code 7049399
_shelx_shelxl_version_number 2017/1
_shelx_space_group_comment
;
The symmetry employed for this shelxl refinement is uniquely defined
by the following loop, which should always be used as a source of
symmetry information in preference to the above space-group names.
They are only intended as comments.
;
_shelx_estimated_absorpt_t_max 0.983
_shelx_estimated_absorpt_t_min 0.818
_olex2_refinement_description
;
1. Fixed Uiso
 At 1.2 times of:
  All C(H) groups, All C(H,H) groups
 At 1.5 times of:
  All C(H,H,H) groups
2. Restrained distances
 C48-C49 = C50-C49 = C50-C51 = C51-C46 = C58-C59 = C57-C58 = C56-C57 = C56-C55
 = C55-C54 = C54-C59
 1.54 with sigma of 0.01
 C24A-C23A = C25A-C24A = C26A-C25A = C23A-C22A = C22A-C21A = C26A-C21A
 1.39 with sigma of 0.01
 C45-C59 = C45-C46 = C45-C38 = C52-C51 = C53-C52 = C53-C54
 1.51 with sigma of 0.01
 C39A-C38A = C40A-C39A = C40A-C35A = C36A-C35A = C37A-C36A = C38A-C37A
 1.39 with sigma of 0.01
 C50-C51 = C50-C49 = C48-C49 = C47-C48 = C47-C46 = C51-C46 = C54-C59 = C58-C59
 = C57-C58 = C56-C57 = C56-C55 = C55-C54
 1.39 with sigma of 0.01
 C45A-C38A
 1.51 with sigma of 0.01
 C46A-C47A = C48A-C47A = C46A-C51A = C50A-C51A = C49A-C50A = C49A-C48A
 1.39 with sigma of 0.01
 C53A-C54A
 1.51 with sigma of 0.01
 C52A-C51A = C52A-C53A = C46A-C45A = C59A-C45A
 1.51 with sigma of 0.01
 C59A-C58A = C57A-C58A = C56A-C57A = C55A-C56A = C55A-C54A
 1.39 with sigma of 0.01
 C45A-C54A
 2.6 with sigma of 0.02
 C54A-C52A
 2.6 with sigma of 0.02
 C53A-C51A
 2.6 with sigma of 0.02
 C58A-C56A
 2.4 with sigma of 0.02
3. Uiso/Uaniso restraints and constraints
C20A \\sim C21A \\sim C22A \\sim C23A \\sim C24A \\sim C25A \\sim C26A \\sim
C27A \\sim C28A \\sim C29A \\sim C30A \\sim C31A \\sim C32A \\sim C33A \\sim
C34A \\sim C41A \\sim C43A: within 1.7A with sigma of 0.02 and sigma for
terminal atoms of 0.04
C35 \\sim C36 \\sim C37 \\sim C38 \\sim C39 \\sim C40 \\sim C35A \\sim C36A
\\sim C37A \\sim C38A \\sim C39A \\sim C40A: within 1.7A with sigma of 0.02 and
sigma for terminal atoms of 0.04
C45 \\sim C46 \\sim C47 \\sim C48 \\sim C49 \\sim C50 \\sim C51 \\sim C52 \\sim
C53 \\sim C54 \\sim C55 \\sim C56 \\sim C57 \\sim C58 \\sim C59 \\sim C45A
\\sim C46A \\sim C47A \\sim C48A \\sim C49A \\sim C50A \\sim C51A \\sim C52A
\\sim C53A \\sim C54A \\sim C59A: within 1.7A with sigma of 0.02 and sigma for
terminal atoms of 0.04
C53A \\sim C54A \\sim C55A \\sim C56A \\sim C57A \\sim C58A \\sim C59A: within
1.7A with sigma of 0.02 and sigma for terminal atoms of 0.04
Uanis(C20) \\sim Ueq, Uanis(C21) \\sim Ueq, Uanis(C22) \\sim Ueq, Uanis(C23)
\\sim Ueq, Uanis(C24) \\sim Ueq, Uanis(C25) \\sim Ueq, Uanis(C26) \\sim Ueq,
Uanis(C27) \\sim Ueq, Uanis(C28) \\sim Ueq, Uanis(C29) \\sim Ueq, Uanis(C30)
\\sim Ueq, Uanis(C31) \\sim Ueq, Uanis(C32) \\sim Ueq, Uanis(C33) \\sim Ueq,
Uanis(C34) \\sim Ueq: with sigma of 0.01 and sigma for terminal atoms of 0.02
Uanis(C20A) \\sim Ueq, Uanis(C21A) \\sim Ueq, Uanis(C22A) \\sim Ueq,
Uanis(C23A) \\sim Ueq, Uanis(C25A) \\sim Ueq, Uanis(C26A) \\sim Ueq,
Uanis(C24A) \\sim Ueq, Uanis(C27A) \\sim Ueq, Uanis(C28A) \\sim Ueq,
Uanis(C29A) \\sim Ueq, Uanis(C30A) \\sim Ueq, Uanis(C31A) \\sim Ueq,
Uanis(C32A) \\sim Ueq, Uanis(C33A) \\sim Ueq, Uanis(C34A) \\sim Ueq: with sigma
of 0.01 and sigma for terminal atoms of 0.02
Uanis(C35) \\sim Ueq, Uanis(C36) \\sim Ueq, Uanis(C37) \\sim Ueq, Uanis(C38)
\\sim Ueq, Uanis(C39) \\sim Ueq, Uanis(C40) \\sim Ueq, Uanis(C35A) \\sim Ueq,
Uanis(C40A) \\sim Ueq, Uanis(C39A) \\sim Ueq, Uanis(C38A) \\sim Ueq,
Uanis(C37A) \\sim Ueq, Uanis(C36A) \\sim Ueq, Uanis(C41A) \\sim Ueq,
Uanis(C43A) \\sim Ueq: with sigma of 0.01 and sigma for terminal atoms of 0.02
Uanis(C49) \\sim Ueq, Uanis(C46) \\sim Ueq, Uanis(C51) \\sim Ueq, Uanis(C48)
\\sim Ueq, Uanis(C50) \\sim Ueq, Uanis(C59) \\sim Ueq, Uanis(C54) \\sim Ueq,
Uanis(C45A) \\sim Ueq, Uanis(C58) \\sim Ueq, Uanis(C56) \\sim Ueq, Uanis(C57)
\\sim Ueq, Uanis(C55) \\sim Ueq, Uanis(C53) \\sim Ueq, Uanis(C52) \\sim Ueq,
Uanis(C45) \\sim Ueq, Uanis(C47) \\sim Ueq, Uanis(C54A) \\sim Ueq, Uanis(C59A)
\\sim Ueq, Uanis(C53A) \\sim Ueq, Uanis(C51A) \\sim Ueq, Uanis(C52A) \\sim Ueq,
Uanis(C48A) \\sim Ueq, Uanis(C46A) \\sim Ueq, Uanis(C50A) \\sim Ueq,
Uanis(C49A) \\sim Ueq, Uanis(C47A) \\sim Ueq: with sigma of 0.01 and sigma for
terminal atoms of 0.02
Uanis(C58A) \\sim Ueq, Uanis(C57A) \\sim Ueq, Uanis(C56A) \\sim Ueq,
Uanis(C55A) \\sim Ueq: with sigma of 0.01 and sigma for terminal atoms of 0.02
4. Others
 Sof(C20A)=Sof(H20A)=Sof(C21A)=Sof(C22A)=Sof(H22A)=Sof(C23A)=Sof(H23A)=
 Sof(C24A)=Sof(H24A)=Sof(C25A)=Sof(H25A)=Sof(C26A)=Sof(C27A)=Sof(H27c)=
 Sof(H27d)=Sof(C28A)=Sof(H28c)=Sof(H28d)=Sof(C29A)=Sof(C30A)=Sof(H30A)=
 Sof(C31A)=Sof(H31A)=Sof(C32A)=Sof(H32A)=Sof(C33A)=Sof(H33A)=Sof(C34A)=1-FVAR(1)
 Sof(C20)=Sof(H20)=Sof(C21)=Sof(C22)=Sof(H22)=Sof(C23)=Sof(H23)=Sof(C24)=
 Sof(H24)=Sof(C25)=Sof(H25)=Sof(C26)=Sof(C27)=Sof(H27a)=Sof(H27b)=Sof(C28)=
 Sof(H28a)=Sof(H28b)=Sof(C29)=Sof(C30)=Sof(H30)=Sof(C31)=Sof(H31)=Sof(C32)=
 Sof(H32)=Sof(C33)=Sof(H33)=Sof(C34)=FVAR(1)
 Sof(C35A)=Sof(C36A)=Sof(C37A)=Sof(H37A)=Sof(C38A)=Sof(C39A)=Sof(H39A)=
 Sof(C40A)=Sof(C41A)=Sof(H41c)=Sof(H41d)=Sof(C42A)=Sof(H42d)=Sof(H42e)=
 Sof(H42f)=Sof(C43A)=Sof(H43c)=Sof(H43d)=Sof(C44A)=Sof(H44d)=Sof(H44e)=
 Sof(H44f)=Sof(C45A)=Sof(H45A)=Sof(C46A)=Sof(C47A)=Sof(H47A)=Sof(C48A)=
 Sof(H48A)=Sof(C49A)=Sof(H49A)=Sof(C50A)=Sof(H50A)=Sof(C51A)=Sof(C52A)=
 Sof(H52c)=Sof(H52d)=Sof(C53A)=Sof(H53c)=Sof(H53d)=Sof(C54A)=Sof(C55A)=
 Sof(H55A)=Sof(C56A)=Sof(H56A)=Sof(C57A)=Sof(H57A)=Sof(C58A)=Sof(H58A)=
 Sof(C59A)=1-FVAR(2)
 Sof(C35)=Sof(C36)=Sof(C37)=Sof(H37)=Sof(C38)=Sof(C39)=Sof(H39)=Sof(C40)=
 Sof(C41)=Sof(H41a)=Sof(H41b)=Sof(C42)=Sof(H42a)=Sof(H42b)=Sof(H42c)=Sof(C43)=
 Sof(H43a)=Sof(H43b)=Sof(C44)=Sof(H44a)=Sof(H44b)=Sof(H44c)=Sof(C45)=Sof(H45)=
 Sof(C46)=Sof(C47)=Sof(H47)=Sof(C48)=Sof(H48)=Sof(C49)=Sof(H49)=Sof(C50)=
 Sof(H50)=Sof(C51)=Sof(C52)=Sof(H52a)=Sof(H52b)=Sof(C53)=Sof(H53a)=Sof(H53b)=
 Sof(C54)=Sof(C55)=Sof(H55)=Sof(C56)=Sof(H56)=Sof(C57)=Sof(H57)=Sof(C58)=
 Sof(H58)=Sof(C59)=FVAR(2)
 Fixed X: C22A(0.63785)
 Fixed Y: C22A(1.08767)
 Fixed Z: C22A(0.62357)
5.a Ternary CH refined with riding coordinates:
 C20(H20), C45(H45), C20A(H20A), C45A(H45A)
5.b Secondary CH2 refined with riding coordinates:
 C16(H16a,H16b), C18(H18a,H18b), C27(H27a,H27b), C28(H28a,H28b), C41(H41a,
 H41b), C43(H43a,H43b), C52(H52a,H52b), C53(H53a,H53b), C27A(H27c,H27d),
 C28A(H28c,H28d), C41A(H41c,H41d), C43A(H43c,H43d), C52A(H52c,H52d), C53A(H53c,
 H53d)
5.c Aromatic/amide H refined with riding coordinates:
 C12(H12), C14(H14), C2(H2), C3(H3), C4(H4), C22(H22), C23(H23), C24(H24),
 C25(H25), C30(H30), C31(H31), C32(H32), C33(H33), C37(H37), C39(H39), C47(H47),
  C48(H48), C49(H49), C50(H50), C55(H55), C56(H56), C57(H57), C58(H58),
 C22A(H22A), C23A(H23A), C24A(H24A), C25A(H25A), C30A(H30A), C31A(H31A),
 C32A(H32A), C33A(H33A), C37A(H37A), C39A(H39A), C47A(H47A), C48A(H48A),
 C49A(H49A), C50A(H50A), C55A(H55A), C56A(H56A), C57A(H57A), C58A(H58A)
5.d Idealised Me refined as rotating group:
 C17(H17a,H17b,H17c), C19(H19a,H19b,H19c), C7(H7a,H7b,H7c), C9(H9a,H9b,H9c),
 C42(H42a,H42b,H42c), C44(H44a,H44b,H44c), C42A(H42d,H42e,H42f), C44A(H44d,H44e,
 H44f)
;
_olex2_submission_special_instructions 'No special instructions were received'

loop_
_space_group_symop_operation_xyz
'x, y, z'
'-x, y, -z+1/2'
'x+1/2, y+1/2, z'
'-x+1/2, y+1/2, -z+1/2'
'-x, -y, -z'
'x, -y, z-1/2'
'-x+1/2, -y+1/2, -z'
'x+1/2, -y+1/2, z-1/2'

loop_
_atom_site_label
_atom_site_type_symbol
_atom_site_fract_x
_atom_site_fract_y
_atom_site_fract_z
_atom_site_U_iso_or_equiv
_atom_site_adp_type
_atom_site_occupancy
_atom_site_site_symmetry_order
_atom_site_calc_flag
_atom_site_refinement_flags_posn
_atom_site_refinement_flags_adp
_atom_site_refinement_flags_occupancy
_atom_site_disorder_assembly
_atom_site_disorder_group
Co1 Co 0.64724(2) 0.50742(4) 0.35421(4) 0.03047(19) Uani 1 1 d . . . . .
N1 N 0.66858(8) 0.6614(3) 0.3655(2) 0.0337(9) Uani 1 1 d . . . . .
Cl1 Cl 0.68393(3) 0.39265(11) 0.38032(8) 0.0498(4) Uani 1 1 d . . . . .
N2 N 0.66169(8) 0.5432(3) 0.2440(2) 0.0303(8) Uani 1 1 d . . . . .
Cl2 Cl 0.61669(3) 0.51434(10) 0.45392(8) 0.0448(3) Uani 1 1 d . . . . .
N3 N 0.62156(8) 0.4168(3) 0.2721(3) 0.0391(10) Uani 1 1 d . . . . .
C10 C 0.66859(10) 0.7277(4) 0.4345(3) 0.0345(10) Uani 1 1 d . . . . .
C11 C 0.69082(11) 0.7226(4) 0.4890(3) 0.0410(12) Uani 1 1 d . . . . .
C12 C 0.69052(11) 0.7963(5) 0.5511(3) 0.0468(13) Uani 1 1 d . . . . .
H12 H 0.705440 0.795470 0.588527 0.056 Uiso 1 1 calc R . . . .
C13 C 0.66908(11) 0.8707(4) 0.5600(3) 0.0403(12) Uani 1 1 d . . . . .
C14 C 0.64663(11) 0.8673(4) 0.5078(3) 0.0404(11) Uani 1 1 d . . . . .
H14 H 0.631397 0.914598 0.515192 0.048 Uiso 1 1 calc R . . . .
C15 C 0.64585(11) 0.7958(4) 0.4445(3) 0.0378(11) Uani 1 1 d . . . . .
C16 C 0.71363(11) 0.6419(5) 0.4785(3) 0.0468(13) Uani 1 1 d . . . . .
H16A H 0.724583 0.662323 0.431938 0.056 Uiso 1 1 calc R . . . .
H16B H 0.704923 0.571830 0.467137 0.056 Uiso 1 1 calc R . . . .
C17 C 0.73392(13) 0.6286(6) 0.5492(4) 0.0621(17) Uani 1 1 d . . . . .
H17A H 0.748032 0.574859 0.536631 0.093 Uiso 1 1 calc GR . . . .
H17B H 0.723503 0.605561 0.595408 0.093 Uiso 1 1 calc GR . . . .
H17C H 0.743102 0.696871 0.560431 0.093 Uiso 1 1 calc GR . . . .
C18 C 0.62154(13) 0.7937(4) 0.3860(4) 0.0533(15) Uani 1 1 d . . . . .
H18A H 0.625957 0.842389 0.341996 0.064 Uiso 1 1 calc R . . . .
H18B H 0.620067 0.720770 0.363951 0.064 Uiso 1 1 calc R . . . .
C19 C 0.59504(16) 0.8229(7) 0.4159(5) 0.082(2) Uani 1 1 d . . . . .
H19A H 0.580787 0.815040 0.374431 0.123 Uiso 1 1 calc GR . . . .
H19B H 0.595618 0.897229 0.433677 0.123 Uiso 1 1 calc GR . . . .
H19C H 0.590470 0.776430 0.460279 0.123 Uiso 1 1 calc GR . . . .
C6 C 0.68296(10) 0.6909(4) 0.3057(3) 0.0361(11) Uani 1 1 d . . . . .
C1 C 0.67968(10) 0.6240(4) 0.2345(3) 0.0329(10) Uani 1 1 d . . . . .
C2 C 0.69207(11) 0.6419(4) 0.1624(3) 0.0419(12) Uani 1 1 d . . . . .
H2 H 0.705143 0.698145 0.156213 0.050 Uiso 1 1 calc R . . . .
C3 C 0.68510(12) 0.5766(5) 0.0997(3) 0.0466(13) Uani 1 1 d . . . . .
H3 H 0.693363 0.587731 0.049851 0.056 Uiso 1 1 calc R . . . .
C4 C 0.66602(11) 0.4947(4) 0.1096(3) 0.0430(12) Uani 1 1 d . . . . .
H4 H 0.661199 0.448624 0.067155 0.052 Uiso 1 1 calc R . . . .
C5 C 0.65413(9) 0.4814(3) 0.1829(3) 0.0308(9) Uani 1 1 d . . . . .
C8 C 0.63085(10) 0.4075(4) 0.2014(3) 0.0369(11) Uani 1 1 d . . . . .
C7 C 0.70082(14) 0.7893(5) 0.3010(3) 0.0598(17) Uani 1 1 d . . . . .
H7A H 0.694433 0.833541 0.256712 0.090 Uiso 1 1 calc GR . . . .
H7B H 0.720299 0.768591 0.293132 0.090 Uiso 1 1 calc GR . . . .
H7C H 0.699353 0.830018 0.349968 0.090 Uiso 1 1 calc GR . . . .
C9 C 0.61965(12) 0.3364(5) 0.1378(3) 0.0510(14) Uani 1 1 d . . . . .
H9A H 0.605706 0.288022 0.159806 0.076 Uiso 1 1 calc GR . . . .
H9B H 0.634938 0.294625 0.115684 0.076 Uiso 1 1 calc GR . . . .
H9C H 0.610949 0.379882 0.096332 0.076 Uiso 1 1 calc GR . . . .
C20 C 0.6691(3) 0.9624(8) 0.6242(7) 0.028(2) Uani 0.649(6) 1 d . U P A 1
H20 H 0.660109 0.929361 0.670940 0.033 Uiso 0.649(6) 1 calc R . P A 1
C21 C 0.65268(19) 1.0620(7) 0.6090(5) 0.031(2) Uani 0.649(6) 1 d . U P A 1
C22 C 0.63111(17) 1.0908(7) 0.6585(5) 0.041(2) Uani 0.649(6) 1 d . U P A 1
H22 H 0.626367 1.045001 0.700819 0.049 Uiso 0.649(6) 1 calc R . P A 1
C23 C 0.6162(2) 1.1863(7) 0.6473(6) 0.052(2) Uani 0.649(6) 1 d . U P A 1
H23 H 0.602306 1.206325 0.683847 0.063 Uiso 0.649(6) 1 calc R . P A 1
C24 C 0.6214(2) 1.2509(8) 0.5838(6) 0.056(2) Uani 0.649(6) 1 d . U P A 1
H24 H 0.609616 1.309435 0.571081 0.067 Uiso 0.649(6) 1 calc R . P A 1
C25 C 0.6449(4) 1.227(3) 0.5384(15) 0.062(6) Uani 0.649(6) 1 d . U P A 1
H25 H 0.651367 1.278437 0.501682 0.074 Uiso 0.649(6) 1 calc R . P A 1
C26 C 0.65890(17) 1.1310(6) 0.5457(4) 0.0349(17) Uani 0.649(6) 1 d . U P A 1
C27 C 0.68284(18) 1.1043(6) 0.4940(5) 0.044(2) Uani 0.649(6) 1 d . U P A 1
H27A H 0.682241 1.151884 0.447500 0.053 Uiso 0.649(6) 1 calc R . P A 1
H27B H 0.680532 1.030121 0.474882 0.053 Uiso 0.649(6) 1 calc R . P A 1
C28 C 0.71107(19) 1.1144(8) 0.5336(5) 0.045(2) Uani 0.649(6) 1 d . U P A 1
H28A H 0.714359 1.191274 0.543501 0.054 Uiso 0.649(6) 1 calc R . P A 1
H28B H 0.725188 1.091104 0.495241 0.054 Uiso 0.649(6) 1 calc R . P A 1
C29 C 0.7171(2) 1.0547(9) 0.6113(7) 0.045(3) Uani 0.649(6) 1 d . U P A 1
C30 C 0.7439(2) 1.0731(7) 0.6427(6) 0.054(2) Uani 0.649(6) 1 d . U P A 1
H30 H 0.756380 1.119595 0.616419 0.065 Uiso 0.649(6) 1 calc R . P A 1
C31 C 0.7522(2) 1.0235(9) 0.7121(6) 0.055(3) Uani 0.649(6) 1 d . U P A 1
H31 H 0.770744 1.034498 0.731147 0.066 Uiso 0.649(6) 1 calc R . P A 1
C32 C 0.7346(3) 0.9583(11) 0.7548(8) 0.058(3) Uani 0.649(6) 1 d . U P A 1
H32 H 0.740253 0.927153 0.803352 0.070 Uiso 0.649(6) 1 calc R . P A 1
C33 C 0.7078(2) 0.9407(7) 0.7223(6) 0.047(2) Uani 0.649(6) 1 d . U P A 1
H33 H 0.695449 0.894465 0.749248 0.056 Uiso 0.649(6) 1 calc R . P A 1
C34 C 0.69850(16) 0.9883(6) 0.6522(5) 0.0334(17) Uani 0.649(6) 1 d . U P A 1
C35 C 0.5951(2) 0.3673(10) 0.2879(6) 0.027(2) Uani 0.557(5) 1 d . U P B 1
C36 C 0.5966(2) 0.2609(9) 0.3121(6) 0.032(2) Uani 0.557(5) 1 d . U P B 1
C37 C 0.5723(2) 0.2146(8) 0.3377(6) 0.041(2) Uani 0.557(5) 1 d . U P B 1
H37 H 0.572930 0.140684 0.349869 0.049 Uiso 0.557(5) 1 calc R . P B 1
C38 C 0.5467(2) 0.2669(8) 0.3473(6) 0.044(2) Uani 0.557(5) 1 d D U P B 1
C39 C 0.5469(2) 0.3761(8) 0.3168(6) 0.036(2) Uani 0.557(5) 1 d . U P B 1
H39 H 0.529846 0.414513 0.315609 0.044 Uiso 0.557(5) 1 calc R . P B 1
C40 C 0.5704(2) 0.4264(8) 0.2897(6) 0.029(2) Uani 0.557(5) 1 d . U P B 1
C41 C 0.6237(3) 0.2003(12) 0.3075(8) 0.040(3) Uani 0.557(5) 1 d . . P B 1
H41A H 0.638398 0.242466 0.334543 0.048 Uiso 0.557(5) 1 calc R . P B 1
H41B H 0.628850 0.194165 0.251538 0.048 Uiso 0.557(5) 1 calc R . P B 1
C42 C 0.6232(3) 0.0888(13) 0.3433(11) 0.048(4) Uani 0.557(5) 1 d . . P B 1
H42A H 0.608977 0.045644 0.316444 0.072 Uiso 0.557(5) 1 calc GR . P B 1
H42B H 0.618943 0.093851 0.399346 0.072 Uiso 0.557(5) 1 calc GR . P B 1
H42C H 0.641566 0.055332 0.337078 0.072 Uiso 0.557(5) 1 calc GR . P B 1
C43 C 0.5710(4) 0.5394(11) 0.2613(11) 0.044(4) Uani 0.557(5) 1 d . . P B 1
H43A H 0.579532 0.540669 0.208637 0.053 Uiso 0.557(5) 1 calc R . P B 1
H43B H 0.583213 0.581261 0.297158 0.053 Uiso 0.557(5) 1 calc R . P B 1
C44 C 0.5426(4) 0.5951(13) 0.2557(12) 0.061(4) Uani 0.557(5) 1 d . . P B 1
H44A H 0.529922 0.552855 0.222402 0.091 Uiso 0.557(5) 1 calc GR . P B 1
H44B H 0.544937 0.666151 0.232629 0.091 Uiso 0.557(5) 1 calc GR . P B 1
H44C H 0.534793 0.601935 0.308396 0.091 Uiso 0.557(5) 1 calc GR . P B 1
C45 C 0.5303(2) 0.1941(9) 0.4108(7) 0.072(3) Uani 0.557(5) 1 d D U P B 1
H45 H 0.522225 0.138334 0.375109 0.087 Uiso 0.557(5) 1 calc R . P B 1
C46 C 0.5044(2) 0.2585(10) 0.4275(7) 0.058(3) Uani 0.557(5) 1 d D U P B 1
C47 C 0.4842(2) 0.2529(11) 0.3694(8) 0.074(3) Uani 0.557(5) 1 d D U P B 1
H47 H 0.486817 0.206283 0.326124 0.089 Uiso 0.557(5) 1 calc R . P B 1
C48 C 0.4602(3) 0.3134(11) 0.3726(9) 0.080(3) Uani 0.557(5) 1 d D U P B 1
H48 H 0.446223 0.302916 0.333202 0.096 Uiso 0.557(5) 1 calc R . P B 1
C49 C 0.4553(4) 0.3924(13) 0.4334(9) 0.075(4) Uani 0.557(5) 1 d D U P B 1
H49 H 0.442140 0.448806 0.429100 0.090 Uiso 0.557(5) 1 calc R . P B 1
C50 C 0.4733(3) 0.3739(13) 0.5016(10) 0.085(4) Uani 0.557(5) 1 d D U P B 1
H50 H 0.466485 0.388707 0.552687 0.102 Uiso 0.557(5) 1 calc R . P B 1
C51 C 0.5017(2) 0.3328(10) 0.4929(6) 0.065(3) Uani 0.557(5) 1 d D U P B 1
C52 C 0.5187(2) 0.3374(12) 0.5677(7) 0.081(3) Uani 0.557(5) 1 d D U P B 1
H52A H 0.519904 0.412619 0.585303 0.097 Uiso 0.557(5) 1 calc R . P B 1
H52B H 0.508892 0.296724 0.608849 0.097 Uiso 0.557(5) 1 calc R . P B 1
C53 C 0.5476(3) 0.2940(10) 0.5603(9) 0.084(4) Uani 0.557(5) 1 d D U P B 1
H53A H 0.556277 0.323169 0.512280 0.100 Uiso 0.557(5) 1 calc R . P B 1
H53B H 0.559100 0.316538 0.606200 0.100 Uiso 0.557(5) 1 calc R . P B 1
C54 C 0.5470(3) 0.1749(10) 0.5558(7) 0.079(3) Uani 0.557(5) 1 d D U P B 1
C55 C 0.5557(3) 0.1157(12) 0.6263(9) 0.111(5) Uani 0.557(5) 1 d D U P B 1
H55 H 0.562063 0.150462 0.672887 0.134 Uiso 0.557(5) 1 calc R . P B 1
C56 C 0.5540(3) 0.0000(12) 0.6202(11) 0.110(5) Uani 0.557(5) 1 d D U P B 1
H56 H 0.558272 -0.041184 0.665688 0.132 Uiso 0.557(5) 1 calc R . P B 1
C57 C 0.5461(3) -0.0558(13) 0.5485(9) 0.099(4) Uani 0.557(5) 1 d D U P B 1
H57 H 0.546609 -0.131352 0.544601 0.119 Uiso 0.557(5) 1 calc R . P B 1
C58 C 0.5376(3) 0.0106(10) 0.4841(10) 0.097(4) Uani 0.557(5) 1 d D U P B 1
H58 H 0.531760 -0.024901 0.437388 0.116 Uiso 0.557(5) 1 calc R . P B 1
C59 C 0.5370(4) 0.1271(9) 0.4824(7) 0.081(4) Uani 0.557(5) 1 d D U P B 1
C20A C 0.6718(6) 0.9320(16) 0.6351(15) 0.031(5) Uani 0.351(6) 1 d . U P A 2
H20A H 0.656650 0.907090 0.670614 0.037 Uiso 0.351(6) 1 calc R . P A 2
C21A C 0.6633(2) 1.0426(13) 0.6036(11) 0.038(4) Uani 0.351(6) 1 d D U P A 2
C22A C 0.637850 1.087669 0.623570 0.043(4) Uani 0.351(6) 1 d D U P A 2
H22A H 0.626075 1.048414 0.657508 0.052 Uiso 0.351(6) 1 calc R . P A 2
C23A C 0.6286(4) 1.1864(9) 0.5970(11) 0.056(4) Uani 0.351(6) 1 d D U P A 2
H23A H 0.613439 1.221808 0.621450 0.067 Uiso 0.351(6) 1 calc R . P A 2
C24A C 0.6422(5) 1.232(4) 0.533(2) 0.041(7) Uani 0.351(6) 1 d D U P A 2
H24A H 0.633278 1.281341 0.499160 0.049 Uiso 0.351(6) 1 calc R . P A 2
C25A C 0.6696(3) 1.1991(10) 0.5234(10) 0.050(4) Uani 0.351(6) 1 d D U P A 2
H25A H 0.681980 1.244554 0.495971 0.060 Uiso 0.351(6) 1 calc R . P A 2
C26A C 0.6796(3) 1.1022(9) 0.5523(8) 0.034(3) Uani 0.351(6) 1 d D U P A 2
C27A C 0.7074(3) 1.0585(14) 0.5288(10) 0.042(3) Uani 0.351(6) 1 d . U P A 2
H27C H 0.705104 0.984268 0.509831 0.050 Uiso 0.351(6) 1 calc R . P A 2
H27D H 0.714959 1.101711 0.485319 0.050 Uiso 0.351(6) 1 calc R . P A 2
C28A C 0.7273(5) 1.0603(19) 0.5969(13) 0.044(5) Uani 0.351(6) 1 d . U P A 2
H28C H 0.727825 1.134375 0.617050 0.052 Uiso 0.351(6) 1 calc R . P A 2
H28D H 0.746091 1.044816 0.576124 0.052 Uiso 0.351(6) 1 calc R . P A 2
C29A C 0.7231(3) 0.9882(11) 0.6664(9) 0.037(3) Uani 0.351(6) 1 d . U P A 2
C30A C 0.7440(5) 0.9752(18) 0.7310(14) 0.044(4) Uani 0.351(6) 1 d . U P A 2
H30A H 0.760203 1.018697 0.727144 0.053 Uiso 0.351(6) 1 calc R . P A 2
C31A C 0.7434(4) 0.9153(15) 0.7898(11) 0.053(4) Uani 0.351(6) 1 d . U P A 2
H31A H 0.758775 0.910774 0.825657 0.064 Uiso 0.351(6) 1 calc R . P A 2
C32A C 0.7201(3) 0.8578(13) 0.8001(9) 0.045(3) Uani 0.351(6) 1 d . U P A 2
H32A H 0.718876 0.811440 0.844108 0.054 Uiso 0.351(6) 1 calc R . P A 2
C33A C 0.6985(3) 0.8649(11) 0.7486(8) 0.035(3) Uani 0.351(6) 1 d . U P A 2
H33A H 0.682356 0.822663 0.757667 0.042 Uiso 0.351(6) 1 calc R . P A 2
C34A C 0.6986(3) 0.9321(12) 0.6820(9) 0.026(3) Uani 0.351(6) 1 d . U P A 2
C35A C 0.5996(3) 0.3481(11) 0.3101(8) 0.028(3) Uani 0.443(5) 1 d D U P B 2
C36A C 0.6036(3) 0.2461(9) 0.3404(8) 0.034(3) Uani 0.443(5) 1 d D U P B 2
C37A C 0.5809(2) 0.1977(8) 0.3766(7) 0.037(2) Uani 0.443(5) 1 d D U P B 2
H37A H 0.583471 0.128444 0.398090 0.044 Uiso 0.443(5) 1 calc R . P B 2
C38A C 0.55441(19) 0.2448(8) 0.3832(8) 0.039(3) Uani 0.443(5) 1 d D U P B 2
C39A C 0.5522(2) 0.3460(9) 0.3493(7) 0.037(3) Uani 0.443(5) 1 d D U P B 2
H39A H 0.534413 0.379828 0.349889 0.044 Uiso 0.443(5) 1 calc R . P B 2
C40A C 0.5741(2) 0.4009(10) 0.3147(8) 0.035(3) Uani 0.443(5) 1 d D U P B 2
C41A C 0.6312(4) 0.1924(15) 0.3332(10) 0.038(4) Uani 0.443(5) 1 d . U P B 2
H41C H 0.645324 0.235605 0.361823 0.045 Uiso 0.443(5) 1 calc R . P B 2
H41D H 0.636345 0.192127 0.276968 0.045 Uiso 0.443(5) 1 calc R . P B 2
C42A C 0.6329(4) 0.0769(15) 0.3641(13) 0.045(4) Uani 0.443(5) 1 d . . P B 2
H42D H 0.618263 0.033839 0.338714 0.068 Uiso 0.443(5) 1 calc GR . P B 2
H42E H 0.630263 0.076713 0.421143 0.068 Uiso 0.443(5) 1 calc GR . P B 2
H42F H 0.651214 0.046809 0.352056 0.068 Uiso 0.443(5) 1 calc GR . P B 2
C43A C 0.5703(6) 0.5110(18) 0.2807(14) 0.050(6) Uani 0.443(5) 1 d . U P B 2
H43C H 0.578238 0.511012 0.227207 0.060 Uiso 0.443(5) 1 calc R . P B 2
H43D H 0.581564 0.561225 0.312950 0.060 Uiso 0.443(5) 1 calc R . P B 2
C44A C 0.5409(5) 0.5542(15) 0.2748(14) 0.059(5) Uani 0.443(5) 1 d . . P B 2
H44D H 0.541290 0.625880 0.251909 0.088 Uiso 0.443(5) 1 calc GR . P B 2
H44E H 0.532880 0.557475 0.327440 0.088 Uiso 0.443(5) 1 calc GR . P B 2
H44F H 0.529550 0.507143 0.241317 0.088 Uiso 0.443(5) 1 calc GR . P B 2
C45A C 0.5220(2) 0.2220(10) 0.3672(9) 0.064(3) Uani 0.443(5) 1 d D U P B 2
H45A H 0.518284 0.239621 0.310702 0.076 Uiso 0.443(5) 1 calc R . P B 2
C46A C 0.5018(3) 0.2894(13) 0.4149(8) 0.054(3) Uani 0.443(5) 1 d D U P B 2
C47A C 0.4759(2) 0.3188(11) 0.3868(8) 0.046(3) Uani 0.443(5) 1 d D U P B 2
H47A H 0.471093 0.307587 0.333035 0.055 Uiso 0.443(5) 1 calc R . P B 2
C48A C 0.4570(4) 0.3646(15) 0.4366(10) 0.057(4) Uani 0.443(5) 1 d D U P B 2
H48A H 0.437469 0.361713 0.425757 0.069 Uiso 0.443(5) 1 calc R . P B 2
C49A C 0.4674(4) 0.4150(18) 0.5031(12) 0.097(5) Uani 0.443(5) 1 d D U P B 2
H49A H 0.459918 0.477594 0.526187 0.117 Uiso 0.443(5) 1 calc R . P B 2
C50A C 0.4911(4) 0.3585(17) 0.5311(13) 0.102(4) Uani 0.443(5) 1 d D U P B 2
H50A H 0.494978 0.368301 0.585551 0.122 Uiso 0.443(5) 1 calc R . P B 2
C51A C 0.5097(3) 0.2911(14) 0.4934(8) 0.080(4) Uani 0.443(5) 1 d D U P B 2
C52A C 0.5367(3) 0.2372(12) 0.5224(12) 0.092(4) Uani 0.443(5) 1 d D U P B 2
H52C H 0.552521 0.270622 0.494601 0.110 Uiso 0.443(5) 1 calc R . P B 2
H52D H 0.539181 0.253884 0.579037 0.110 Uiso 0.443(5) 1 calc R . P B 2
C53A C 0.5391(4) 0.1191(11) 0.5128(10) 0.060(3) Uani 0.443(5) 1 d D U P B 2
H53C H 0.529382 0.088143 0.558452 0.072 Uiso 0.443(5) 1 calc R . P B 2
H53D H 0.559163 0.102712 0.520974 0.072 Uiso 0.443(5) 1 calc R . P B 2
C54A C 0.5299(4) 0.0523(11) 0.4425(10) 0.097(4) Uani 0.443(5) 1 d D U P B 2
C55A C 0.5321(4) -0.0599(12) 0.4412(13) 0.098(5) Uani 0.443(5) 1 d D U P B 2
H55A H 0.536376 -0.095867 0.489079 0.118 Uiso 0.443(5) 1 calc R . P B 2
C56A C 0.5284(6) -0.1209(18) 0.3731(13) 0.144(7) Uani 0.443(5) 1 d D U P B 2
H56A H 0.531015 -0.195906 0.376395 0.173 Uiso 0.443(5) 1 calc R . P B 2
C57A C 0.5209(6) -0.0758(18) 0.2989(14) 0.158(8) Uani 0.443(5) 1 d D U P B 2
H57A H 0.518593 -0.115029 0.251515 0.190 Uiso 0.443(5) 1 calc R . P B 2
C58A C 0.5175(6) 0.0350(17) 0.3059(13) 0.138(7) Uani 0.443(5) 1 d D U P B 2
H58A H 0.511109 0.071064 0.260004 0.165 Uiso 0.443(5) 1 calc R . P B 2
C59A C 0.5225(4) 0.0995(11) 0.3729(13) 0.100(5) Uani 0.443(5) 1 d D U P B 2

loop_
_atom_site_aniso_label
_atom_site_aniso_U_11
_atom_site_aniso_U_22
_atom_site_aniso_U_33
_atom_site_aniso_U_23
_atom_site_aniso_U_13
_atom_site_aniso_U_12
Co1 0.0385(4) 0.0247(3) 0.0284(3) 0.0023(2) 0.0040(3) -0.0057(2)
N1 0.048(2) 0.0289(19) 0.0239(19) 0.0046(15) -0.0043(17) -0.0112(16)
Cl1 0.0562(8) 0.0536(8) 0.0397(7) 0.0118(6) 0.0065(6) 0.0167(6)
N2 0.038(2) 0.0264(17) 0.0263(19) 0.0047(15) -0.0031(16) -0.0042(15)
Cl2 0.0466(7) 0.0459(7) 0.0423(7) -0.0004(5) 0.0146(6) -0.0007(5)
N3 0.036(2) 0.0313(19) 0.051(3) -0.0160(18) 0.0112(19) -0.0118(16)
C10 0.045(3) 0.032(2) 0.026(2) -0.0021(18) 0.000(2) -0.014(2)
C11 0.039(3) 0.054(3) 0.030(3) -0.001(2) 0.002(2) -0.017(2)
C12 0.040(3) 0.070(4) 0.030(3) -0.012(2) -0.002(2) -0.019(3)
C13 0.041(3) 0.052(3) 0.028(2) -0.007(2) 0.003(2) -0.023(2)
C14 0.051(3) 0.033(2) 0.037(3) -0.002(2) 0.001(2) -0.010(2)
C15 0.049(3) 0.030(2) 0.035(3) 0.0055(19) -0.009(2) -0.013(2)
C16 0.037(3) 0.070(4) 0.034(3) -0.010(3) 0.000(2) -0.009(2)
C17 0.045(3) 0.088(5) 0.052(4) -0.006(3) -0.005(3) -0.004(3)
C18 0.070(4) 0.032(3) 0.056(4) -0.003(2) -0.030(3) 0.004(2)
C19 0.071(5) 0.085(5) 0.089(6) 0.001(4) -0.017(4) -0.004(4)
C6 0.048(3) 0.033(2) 0.027(2) 0.0042(18) -0.001(2) -0.014(2)
C1 0.036(2) 0.036(2) 0.026(2) 0.0040(18) -0.0034(18) -0.0101(19)
C2 0.044(3) 0.049(3) 0.033(3) 0.007(2) 0.003(2) -0.015(2)
C3 0.054(3) 0.056(3) 0.030(3) -0.003(2) 0.008(2) -0.007(3)
C4 0.041(3) 0.056(3) 0.032(3) -0.015(2) 0.001(2) -0.004(2)
C5 0.028(2) 0.031(2) 0.033(2) -0.0079(18) -0.0007(18) -0.0008(17)
C8 0.030(2) 0.035(2) 0.046(3) -0.015(2) 0.008(2) -0.0003(19)
C7 0.086(5) 0.053(3) 0.040(3) -0.002(3) 0.004(3) -0.044(3)
C9 0.045(3) 0.054(3) 0.055(3) -0.028(3) 0.005(3) -0.013(2)
C20 0.032(5) 0.029(5) 0.022(4) 0.003(4) 0.004(3) -0.002(4)
C21 0.035(5) 0.031(4) 0.027(4) -0.003(3) 0.005(4) -0.007(4)
C22 0.043(4) 0.041(4) 0.038(4) 0.002(3) 0.005(4) -0.005(3)
C23 0.054(5) 0.050(4) 0.053(5) -0.001(4) 0.007(4) 0.007(4)
C24 0.063(5) 0.044(4) 0.061(5) -0.001(4) -0.005(4) 0.006(4)
C25 0.065(9) 0.054(8) 0.066(8) 0.014(6) -0.007(6) -0.006(6)
C26 0.039(4) 0.034(4) 0.031(4) -0.001(3) -0.001(3) -0.007(3)
C27 0.056(5) 0.034(4) 0.042(5) -0.002(3) 0.011(4) -0.011(3)
C28 0.046(5) 0.041(4) 0.048(5) -0.010(4) 0.013(4) -0.004(4)
C29 0.045(6) 0.041(4) 0.048(5) -0.016(4) 0.010(5) -0.003(5)
C30 0.053(5) 0.051(5) 0.058(5) -0.017(4) 0.010(4) -0.003(4)
C31 0.047(5) 0.063(6) 0.056(6) -0.015(5) 0.003(4) 0.014(4)
C32 0.059(7) 0.063(6) 0.053(6) -0.006(5) -0.005(5) 0.003(5)
C33 0.053(5) 0.048(5) 0.039(5) -0.007(4) -0.005(4) 0.006(4)
C34 0.039(4) 0.029(3) 0.033(4) -0.008(3) 0.006(3) -0.004(3)
C35 0.031(5) 0.024(4) 0.025(5) -0.004(4) 0.005(4) -0.005(3)
C36 0.036(4) 0.031(4) 0.028(4) -0.004(4) 0.002(4) -0.001(3)
C37 0.043(5) 0.037(4) 0.043(5) 0.001(4) 0.004(4) -0.009(3)
C38 0.039(5) 0.037(4) 0.056(5) -0.002(4) 0.005(4) -0.009(4)
C39 0.035(4) 0.035(4) 0.039(5) -0.004(4) 0.004(4) -0.005(3)
C40 0.032(4) 0.024(4) 0.030(5) 0.000(3) 0.000(3) -0.002(3)
C41 0.049(8) 0.031(5) 0.040(7) 0.003(5) 0.003(6) -0.003(5)
C42 0.049(10) 0.032(6) 0.064(10) 0.016(6) -0.002(6) 0.003(6)
C43 0.039(6) 0.028(6) 0.065(11) 0.000(6) 0.006(7) 0.003(5)
C44 0.052(8) 0.058(10) 0.072(11) 0.009(8) 0.018(7) 0.005(8)
C45 0.069(6) 0.073(6) 0.076(6) -0.012(5) 0.031(5) -0.009(5)
C46 0.044(5) 0.064(6) 0.065(5) 0.014(5) 0.013(4) -0.016(4)
C47 0.061(6) 0.083(6) 0.079(6) 0.015(5) 0.006(5) -0.020(5)
C48 0.073(6) 0.083(6) 0.085(6) 0.022(5) 0.006(6) -0.007(6)
C49 0.066(6) 0.075(7) 0.084(6) 0.013(6) 0.003(5) 0.001(6)
C50 0.085(6) 0.077(6) 0.092(6) 0.015(5) -0.004(5) 0.036(5)
C51 0.064(5) 0.070(5) 0.059(5) 0.004(5) 0.003(5) 0.034(4)
C52 0.086(6) 0.087(6) 0.070(6) 0.007(5) 0.002(5) 0.011(5)
C53 0.075(6) 0.100(7) 0.076(6) -0.005(6) 0.022(5) -0.007(6)
C54 0.068(6) 0.089(6) 0.081(6) 0.034(5) 0.026(5) 0.003(5)
C55 0.091(7) 0.120(8) 0.123(8) 0.037(7) 0.024(7) 0.010(7)
C56 0.084(7) 0.109(8) 0.139(8) 0.033(7) 0.032(7) 0.011(6)
C57 0.070(6) 0.092(7) 0.137(8) 0.030(7) 0.046(6) 0.004(6)
C58 0.072(6) 0.094(7) 0.126(7) 0.016(6) 0.041(6) 0.004(6)
C59 0.069(6) 0.066(6) 0.110(7) 0.012(6) 0.032(6) -0.003(5)
C20A 0.035(7) 0.028(8) 0.030(7) -0.001(6) -0.002(6) 0.006(6)
C21A 0.038(7) 0.039(7) 0.038(7) -0.013(5) -0.004(6) 0.001(6)
C22A 0.042(7) 0.041(7) 0.047(8) 0.000(6) -0.007(7) 0.001(6)
C23A 0.057(7) 0.049(7) 0.061(7) -0.008(6) -0.008(6) 0.000(6)
C24A 0.042(9) 0.032(9) 0.049(9) 0.006(7) -0.004(7) 0.007(7)
C25A 0.056(7) 0.039(6) 0.055(7) 0.006(6) -0.003(6) -0.006(6)
C26A 0.044(6) 0.030(5) 0.029(6) -0.004(4) 0.002(5) -0.011(5)
C27A 0.048(7) 0.037(6) 0.041(6) 0.000(6) 0.010(5) -0.006(6)
C28A 0.043(8) 0.040(7) 0.049(8) -0.003(6) 0.011(7) -0.006(7)
C29A 0.034(6) 0.035(5) 0.041(6) -0.016(5) 0.004(5) -0.004(5)
C30A 0.038(7) 0.045(7) 0.048(8) -0.004(6) -0.001(6) -0.003(6)
C31A 0.047(7) 0.059(7) 0.053(7) -0.007(6) -0.010(6) 0.008(6)
C32A 0.042(6) 0.054(6) 0.038(6) -0.006(5) -0.001(5) 0.007(5)
C33A 0.032(6) 0.040(6) 0.031(6) -0.002(5) -0.004(5) -0.003(5)
C34A 0.027(5) 0.030(5) 0.021(5) -0.014(5) 0.000(5) 0.001(4)
C35A 0.031(5) 0.028(6) 0.025(6) -0.004(5) 0.003(5) -0.002(4)
C36A 0.040(6) 0.027(5) 0.034(6) -0.004(4) 0.007(5) -0.005(4)
C37A 0.043(5) 0.031(4) 0.036(5) -0.003(4) 0.004(4) -0.002(4)
C38A 0.036(5) 0.040(5) 0.039(5) 0.002(4) -0.008(4) 0.000(4)
C39A 0.034(5) 0.042(5) 0.035(5) 0.006(4) 0.008(4) 0.002(4)
C40A 0.040(5) 0.032(5) 0.034(6) -0.001(4) 0.000(5) -0.003(4)
C41A 0.040(8) 0.025(5) 0.048(8) 0.002(6) 0.012(6) 0.001(5)
C42A 0.050(12) 0.026(6) 0.060(13) 0.008(7) 0.010(8) 0.014(7)
C43A 0.043(7) 0.058(11) 0.050(8) 0.006(7) 0.004(6) -0.006(8)
C44A 0.058(10) 0.049(11) 0.070(13) 0.018(9) 0.015(9) 0.005(9)
C45A 0.053(6) 0.066(6) 0.072(6) 0.017(6) 0.004(5) 0.000(5)
C46A 0.042(5) 0.068(6) 0.053(6) 0.018(5) 0.007(5) -0.010(5)
C47A 0.035(5) 0.051(5) 0.050(5) 0.016(4) -0.005(4) -0.013(5)
C48A 0.048(6) 0.054(6) 0.070(6) 0.022(5) 0.002(5) 0.006(5)
C49A 0.094(7) 0.102(8) 0.096(7) 0.005(7) 0.009(6) 0.004(7)
C50A 0.088(7) 0.122(7) 0.095(7) -0.005(6) 0.003(6) 0.007(6)
C51A 0.073(6) 0.090(7) 0.076(6) 0.010(6) 0.008(6) 0.004(6)
C52A 0.081(7) 0.098(7) 0.097(7) 0.003(6) 0.014(6) 0.008(6)
C53A 0.051(6) 0.063(6) 0.066(6) 0.024(5) 0.005(6) 0.008(5)
C54A 0.078(7) 0.108(7) 0.107(7) 0.014(6) 0.022(6) 0.003(6)
C55A 0.084(8) 0.093(8) 0.118(9) 0.011(7) 0.026(7) -0.020(7)
C56A 0.143(10) 0.136(10) 0.153(10) 0.003(8) 0.014(8) -0.006(8)
C57A 0.164(10) 0.137(10) 0.174(11) -0.005(8) 0.006(8) -0.003(8)
C58A 0.139(10) 0.122(10) 0.153(10) 0.008(8) 0.016(8) 0.000(8)
C59A 0.084(7) 0.107(7) 0.109(8) 0.004(7) 0.021(6) -0.012(6)

loop_
_atom_type_symbol
_atom_type_description
_atom_type_scat_dispersion_real
_atom_type_scat_dispersion_imag
_atom_type_scat_source
C C 0.0033 0.0016 'International Tables Vol C Tables 4.2.6.8 and 6.1.1.4'
H H 0.0000 0.0000 'International Tables Vol C Tables 4.2.6.8 and 6.1.1.4'
Cl Cl 0.1484 0.1585 'International Tables Vol C Tables 4.2.6.8 and 6.1.1.4'
Co Co 0.3494 0.9721 'International Tables Vol C Tables 4.2.6.8 and 6.1.1.4'
N N 0.0061 0.0033 'International Tables Vol C Tables 4.2.6.8 and 6.1.1.4'

loop_
_geom_angle_atom_site_label_1
_geom_angle_atom_site_label_2
_geom_angle_atom_site_label_3
_geom_angle
N1 Co1 Cl1 100.29(12)
N1 Co1 Cl2 101.95(11)
N2 Co1 N1 74.04(14)
N2 Co1 Cl1 92.63(11)
N2 Co1 Cl2 155.01(12)
N2 Co1 N3 73.94(15)
Cl2 Co1 Cl1 112.30(5)
N3 Co1 N1 141.05(15)
N3 Co1 Cl1 102.76(12)
N3 Co1 Cl2 97.77(11)
C10 N1 Co1 125.1(3)
C6 N1 Co1 115.9(3)
C6 N1 C10 118.9(4)
C1 N2 Co1 120.0(3)
C5 N2 Co1 119.3(3)
C5 N2 C1 120.7(4)
C8 N3 Co1 116.5(3)
C8 N3 C35 116.7(6)
C8 N3 C35A 126.6(7)
C35 N3 Co1 126.8(5)
C35A N3 Co1 114.6(6)
C11 C10 N1 120.2(5)
C15 C10 N1 117.5(4)
C15 C10 C11 122.3(4)
C10 C11 C12 116.8(5)
C10 C11 C16 120.0(4)
C12 C11 C16 123.2(5)
C11 C12 H12 118.8
C13 C12 C11 122.4(5)
C13 C12 H12 118.8
C12 C13 C20 124.4(6)
C12 C13 C20A 112.4(10)
C14 C13 C12 118.4(5)
C14 C13 C20 117.2(6)
C14 C13 C20A 128.3(11)
C13 C14 H14 119.2
C13 C14 C15 121.6(5)
C15 C14 H14 119.2
C10 C15 C14 118.2(5)
C10 C15 C18 120.1(4)
C14 C15 C18 121.7(5)
C11 C16 H16A 108.4
C11 C16 H16B 108.4
C11 C16 C17 115.6(5)
H16A C16 H16B 107.4
C17 C16 H16A 108.4
C17 C16 H16B 108.4
C16 C17 H17A 109.5
C16 C17 H17B 109.5
C16 C17 H17C 109.5
H17A C17 H17B 109.5
H17A C17 H17C 109.5
H17B C17 H17C 109.5
C15 C18 H18A 108.3
C15 C18 H18B 108.3
H18A C18 H18B 107.4
C19 C18 C15 116.1(6)
C19 C18 H18A 108.3
C19 C18 H18B 108.3
C18 C19 H19A 109.5
C18 C19 H19B 109.5
C18 C19 H19C 109.5
H19A C19 H19B 109.5
H19A C19 H19C 109.5
H19B C19 H19C 109.5
N1 C6 C1 115.5(4)
N1 C6 C7 126.0(4)
C1 C6 C7 118.3(4)
N2 C1 C6 113.0(4)
N2 C1 C2 120.8(4)
C2 C1 C6 126.2(4)
C1 C2 H2 120.5
C3 C2 C1 119.0(5)
C3 C2 H2 120.5
C2 C3 H3 120.1
C2 C3 C4 119.8(5)
C4 C3 H3 120.1
C3 C4 H4 120.7
C3 C4 C5 118.5(4)
C5 C4 H4 120.7
N2 C5 C4 121.1(4)
N2 C5 C8 113.1(4)
C4 C5 C8 125.7(4)
N3 C8 C5 114.2(4)
N3 C8 C9 126.9(4)
C5 C8 C9 118.8(4)
C6 C7 H7A 109.5
C6 C7 H7B 109.5
C6 C7 H7C 109.5
H7A C7 H7B 109.5
H7A C7 H7C 109.5
H7B C7 H7C 109.5
C8 C9 H9A 109.5
C8 C9 H9B 109.5
C8 C9 H9C 109.5
H9A C9 H9B 109.5
H9A C9 H9C 109.5
H9B C9 H9C 109.5
C13 C20 H20 104.5
C21 C20 C13 119.3(9)
C21 C20 H20 104.5
C21 C20 C34 111.1(9)
C34 C20 C13 111.4(8)
C34 C20 H20 104.5
C22 C21 C20 120.4(8)
C22 C21 C26 117.9(8)
C26 C21 C20 121.7(9)
C21 C22 H22 119.3
C21 C22 C23 121.3(8)
C23 C22 H22 119.3
C22 C23 H23 119.7
C24 C23 C22 120.6(9)
C24 C23 H23 119.7
C23 C24 H24 121.2
C23 C24 C25 117.6(12)
C25 C24 H24 121.2
C24 C25 H25 119.2
C26 C25 C24 121.7(14)
C26 C25 H25 119.2
C21 C26 C27 118.8(7)
C25 C26 C21 119.6(10)
C25 C26 C27 121.1(9)
C26 C27 H27A 108.7
C26 C27 H27B 108.7
C26 C27 C28 114.2(7)
H27A C27 H27B 107.6
C28 C27 H27A 108.7
C28 C27 H27B 108.7
C27 C28 H28A 107.4
C27 C28 H28B 107.4
C27 C28 C29 119.8(8)
H28A C28 H28B 106.9
C29 C28 H28A 107.4
C29 C28 H28B 107.4
C30 C29 C28 113.9(10)
C30 C29 C34 119.4(11)
C34 C29 C28 126.6(9)
C29 C30 H30 120.0
C31 C30 C29 120.0(10)
C31 C30 H30 120.0
C30 C31 H31 118.7
C30 C31 C32 122.6(11)
C32 C31 H31 118.7
C31 C32 H32 121.7
C31 C32 C33 116.5(12)
C33 C32 H32 121.7
C32 C33 H33 118.5
C34 C33 C32 123.0(10)
C34 C33 H33 118.5
C29 C34 C20 124.3(9)
C33 C34 C20 117.3(8)
C33 C34 C29 118.4(8)
C36 C35 N3 115.0(9)
C40 C35 N3 121.6(9)
C40 C35 C36 122.8(10)
C35 C36 C41 120.4(10)
C37 C36 C35 117.1(10)
C37 C36 C41 122.4(10)
C36 C37 H37 117.1
C36 C37 C38 125.7(9)
C38 C37 H37 117.1
C37 C38 C39 112.6(8)
C37 C38 C45 104.4(9)
C39 C38 C45 140.0(9)
C38 C39 H39 118.1
C40 C39 C38 123.9(9)
C40 C39 H39 118.1
C35 C40 C43 118.6(11)
C39 C40 C35 117.4(10)
C39 C40 C43 124.0(11)
C36 C41 H41A 108.5
C36 C41 H41B 108.5
C36 C41 C42 115.2(12)
H41A C41 H41B 107.5
C42 C41 H41A 108.5
C42 C41 H41B 108.5
C41 C42 H42A 109.5
C41 C42 H42B 109.5
C41 C42 H42C 109.5
H42A C42 H42B 109.5
H42A C42 H42C 109.5
H42B C42 H42C 109.5
C40 C43 H43A 108.4
C40 C43 H43B 108.4
C40 C43 C44 115.6(14)
H43A C43 H43B 107.4
C44 C43 H43A 108.4
C44 C43 H43B 108.4
C43 C44 H44A 109.5
C43 C44 H44B 109.5
C43 C44 H44C 109.5
H44A C44 H44B 109.5
H44A C44 H44C 109.5
H44B C44 H44C 109.5
C38 C45 H45 100.1
C46 C45 C38 103.5(9)
C46 C45 H45 100.1
C59 C45 C38 138.4(12)
C59 C45 H45 100.1
C59 C45 C46 108.2(10)
C47 C46 C45 114.2(10)
C47 C46 C51 120.8(11)
C51 C46 C45 124.4(10)
C46 C47 H47 119.2
C46 C47 C48 121.5(14)
C48 C47 H47 119.2
C47 C48 H48 118.5
C47 C48 C49 123.0(16)
C49 C48 H48 118.5
C48 C49 H49 124.5
C50 C49 C48 111.1(15)
C50 C49 H49 124.5
C49 C50 H50 119.5
C49 C50 C51 121.1(15)
C51 C50 H50 119.5
C46 C51 C50 113.1(11)
C46 C51 C52 128.3(10)
C50 C51 C52 113.2(10)
C51 C52 H52A 108.8
C51 C52 H52B 108.8
H52A C52 H52B 107.7
C53 C52 C51 113.9(11)
C53 C52 H52A 108.8
C53 C52 H52B 108.8
C52 C53 H53A 109.5
C52 C53 H53B 109.5
H53A C53 H53B 108.1
C54 C53 C52 110.5(12)
C54 C53 H53A 109.5
C54 C53 H53B 109.5
C55 C54 C53 117.3(12)
C59 C54 C53 117.3(11)
C59 C54 C55 125.3(12)
C54 C55 H55 122.2
C56 C55 C54 115.5(15)
C56 C55 H55 122.2
C55 C56 H56 118.2
C57 C56 C55 123.6(17)
C57 C56 H56 118.2
C56 C57 H57 122.2
C58 C57 C56 115.5(16)
C58 C57 H57 122.2
C57 C58 H58 116.5
C57 C58 C59 127.1(15)
C59 C58 H58 116.5
C54 C59 C45 121.6(11)
C54 C59 C58 112.7(12)
C58 C59 C45 125.2(12)
C13 C20A H20A 107.5
C13 C20A C21A 98.5(16)
C13 C20A C34A 121.1(18)
C21A C20A H20A 107.5
C34A C20A H20A 107.5
C34A C20A C21A 113.8(18)
C22A C21A C20A 120.6(14)
C22A C21A C26A 115.8(12)
C26A C21A C20A 123.6(13)
C21A C22A H22A 117.9
C23A C22A C21A 124.1(10)
C23A C22A H22A 117.9
C22A C23A H23A 121.2
C22A C23A C24A 117.7(19)
C24A C23A H23A 121.2
C23A C24A H24A 122.3
C25A C24A C23A 115(2)
C25A C24A H24A 122.3
C24A C25A H25A 118.9
C24A C25A C26A 122.2(19)
C26A C25A H25A 118.9
C21A C26A C27A 118.5(11)
C25A C26A C21A 119.7(14)
C25A C26A C27A 121.8(13)
C26A C27A H27C 109.5
C26A C27A H27D 109.5
H27C C27A H27D 108.1
C28A C27A C26A 110.5(14)
C28A C27A H27C 109.5
C28A C27A H27D 109.5
C27A C28A H28C 107.2
C27A C28A H28D 107.2
C27A C28A C29A 120.7(17)
H28C C28A H28D 106.8
C29A C28A H28C 107.2
C29A C28A H28D 107.2
C30A C29A C28A 123.5(16)
C34A C29A C28A 124.9(16)
C34A C29A C30A 111.4(16)
C29A C30A H30A 115.3
C31A C30A C29A 129(2)
C31A C30A H30A 115.3
C30A C31A H31A 121.5
C30A C31A C32A 117(2)
C32A C31A H31A 121.5
C31A C32A H32A 119.6
C31A C32A C33A 120.9(16)
C33A C32A H32A 119.6
C32A C33A H33A 118.5
C32A C33A C34A 123.1(14)
C34A C33A H33A 118.5
C29A C34A C20A 127.9(17)
C29A C34A C33A 117.8(14)
C33A C34A C20A 114.3(14)
C36A C35A N3 126.1(10)
C36A C35A C40A 122.1(13)
C40A C35A N3 111.7(9)
C35A C36A C37A 117.3(12)
C35A C36A C41A 120.1(11)
C37A C36A C41A 122.5(11)
C36A C37A H37A 117.9
C36A C37A C38A 124.2(11)
C38A C37A H37A 117.9
C37A C38A C45A 141.9(10)
C39A C38A C37A 114.4(10)
C39A C38A C45A 91.3(8)
C38A C39A H39A 117.7
C40A C39A C38A 124.5(11)
C40A C39A H39A 117.7
C35A C40A C39A 117.2(12)
C35A C40A C43A 121.0(14)
C39A C40A C43A 121.7(14)
C36A C41A H41C 108.3
C36A C41A H41D 108.3
C36A C41A C42A 116.0(15)
H41C C41A H41D 107.4
C42A C41A H41C 108.3
C42A C41A H41D 108.3
C41A C42A H42D 109.5
C41A C42A H42E 109.5
C41A C42A H42F 109.5
H42D C42A H42E 109.5
H42D C42A H42F 109.5
H42E C42A H42F 109.5
C40A C43A H43C 107.9
C40A C43A H43D 107.9
C40A C43A C44A 117.5(17)
H43C C43A H43D 107.2
C44A C43A H43C 107.9
C44A C43A H43D 107.9
C43A C44A H44D 109.5
C43A C44A H44E 109.5
C43A C44A H44F 109.5
H44D C44A H44E 109.5
H44D C44A H44F 109.5
H44E C44A H44F 109.5
C38A C45A H45A 106.4
C46A C45A C38A 115.6(11)
C46A C45A H45A 106.4
C46A C45A C59A 121.9(13)
C59A C45A C38A 98.8(11)
C59A C45A H45A 106.4
C47A C46A C45A 122.7(12)
C47A C46A C51A 124.3(13)
C51A C46A C45A 110.8(12)
C46A C47A H47A 120.0
C48A C47A C46A 119.9(14)
C48A C47A H47A 120.0
C47A C48A H48A 121.3
C47A C48A C49A 117.3(19)
C49A C48A H48A 121.3
C48A C49A H49A 125.5
C48A C49A C50A 109(2)
C50A C49A H49A 125.5
C49A C50A H50A 114.1
C51A C50A C49A 132(2)
C51A C50A H50A 114.1
C46A C51A C50A 106.6(14)
C46A C51A C52A 121.4(14)
C50A C51A C52A 131.5(15)
C51A C52A H52C 107.9
C51A C52A H52D 107.9
H52C C52A H52D 107.2
C53A C52A C51A 117.7(12)
C53A C52A H52C 107.9
C53A C52A H52D 107.9
C52A C53A H53C 105.4
C52A C53A H53D 105.4
C52A C53A C54A 127.6(12)
H53C C53A H53D 106.0
C54A C53A H53C 105.4
C54A C53A H53D 105.4
C55A C54A C53A 122.7(16)
C59A C54A C53A 120.8(12)
C59A C54A C55A 115.9(16)
C54A C55A H55A 118.3
C56A C55A C54A 123(2)
C56A C55A H55A 118.3
C55A C56A H56A 118.5
C55A C56A C57A 123.0(19)
C57A C56A H56A 118.5
C56A C57A H57A 124.9
C58A C57A C56A 110.3(15)
C58A C57A H57A 124.9
C57A C58A H58A 116.0
C57A C58A C59A 128.0(17)
C59A C58A H58A 116.0
C54A C59A C45A 119.3(16)
C54A C59A C58A 119.3(15)
C58A C59A C45A 121.2(18)

loop_
_geom_bond_atom_site_label_1
_geom_bond_atom_site_label_2
_geom_bond_distance
Co1 N1 2.191(4)
Co1 Cl1 2.3099(14)
Co1 N2 2.057(4)
Co1 Cl2 2.2570(13)
Co1 N3 2.169(4)
N1 C10 1.438(6)
N1 C6 1.290(6)
N2 C1 1.341(5)
N2 C5 1.341(6)
N3 C8 1.294(6)
N3 C35 1.441(13)
N3 C35A 1.511(15)
C10 C11 1.403(7)
C10 C15 1.396(7)
C11 C12 1.404(7)
C11 C16 1.502(8)
C12 H12 0.9500
C12 C13 1.398(8)
C13 C14 1.385(7)
C13 C20 1.585(13)
C13 C20A 1.49(3)
C14 H14 0.9500
C14 C15 1.401(7)
C15 C18 1.522(7)
C16 H16A 0.9900
C16 H16B 0.9900
C16 C17 1.544(8)
C17 H17A 0.9800
C17 H17B 0.9800
C17 H17C 0.9800
C18 H18A 0.9900
C18 H18B 0.9900
C18 C19 1.422(9)
C19 H19A 0.9800
C19 H19B 0.9800
C19 H19C 0.9800
C6 C1 1.480(6)
C6 C7 1.504(6)
C1 C2 1.388(6)
C2 H2 0.9500
C2 C3 1.381(7)
C3 H3 0.9500
C3 C4 1.387(7)
C4 H4 0.9500
C4 C5 1.388(7)
C5 C8 1.487(6)
C8 C9 1.495(7)
C7 H7A 0.9800
C7 H7B 0.9800
C7 H7C 0.9800
C9 H9A 0.9800
C9 H9B 0.9800
C9 H9C 0.9800
C20 H20 1.0000
C20 C21 1.498(13)
C20 C34 1.514(15)
C21 C22 1.390(12)
C21 C26 1.415(11)
C22 H22 0.9500
C22 C23 1.407(12)
C23 H23 0.9500
C23 C24 1.376(14)
C24 H24 0.9500
C24 C25 1.41(2)
C25 H25 0.9500
C25 C26 1.38(3)
C26 C27 1.494(11)
C27 H27A 0.9900
C27 H27B 0.9900
C27 C28 1.508(12)
C28 H28A 0.9900
C28 H28B 0.9900
C28 C29 1.543(16)
C29 C30 1.404(15)
C29 C34 1.409(14)
C30 H30 0.9500
C30 C31 1.387(15)
C31 H31 0.9500
C31 C32 1.389(16)
C32 H32 0.9500
C32 C33 1.406(16)
C33 H33 0.9500
C33 C34 1.401(12)
C35 C36 1.397(15)
C35 C40 1.393(15)
C36 C37 1.376(13)
C36 C41 1.508(17)
C37 H37 0.9500
C37 C38 1.401(15)
C38 C39 1.465(13)
C38 C45 1.625(9)
C39 H39 0.9500
C39 C40 1.376(13)
C40 C43 1.497(15)
C41 H41A 0.9900
C41 H41B 0.9900
C41 C42 1.52(2)
C42 H42A 0.9800
C42 H42B 0.9800
C42 H42C 0.9800
C43 H43A 0.9900
C43 H43B 0.9900
C43 C44 1.53(3)
C44 H44A 0.9800
C44 H44B 0.9800
C44 H44C 0.9800
C45 H45 1.0000
C45 C46 1.511(9)
C45 C59 1.510(9)
C46 C47 1.374(9)
C46 C51 1.457(7)
C47 H47 0.9500
C47 C48 1.378(9)
C48 H48 0.9500
C48 C49 1.453(7)
C49 H49 0.9500
C49 C50 1.453(7)
C50 H50 0.9500
C50 C51 1.467(7)
C51 C52 1.502(9)
C52 H52A 0.9900
C52 H52B 0.9900
C52 C53 1.496(9)
C53 H53A 0.9900
C53 H53B 0.9900
C53 C54 1.496(9)
C54 C55 1.465(7)
C54 C59 1.460(7)
C55 H55 0.9500
C55 C56 1.456(7)
C56 H56 0.9500
C56 C57 1.451(7)
C57 H57 0.9500
C57 C58 1.430(7)
C58 H58 0.9500
C58 C59 1.460(7)
C20A H20A 1.0000
C20A C21A 1.54(2)
C20A C34A 1.50(3)
C21A C22A 1.391(9)
C21A C26A 1.394(10)
C22A H22A 0.9500
C22A C23A 1.388(9)
C23A H23A 0.9500
C23A C24A 1.391(10)
C24A H24A 0.9500
C24A C25A 1.389(10)
C25A H25A 0.9500
C25A C26A 1.392(9)
C26A C27A 1.50(2)
C27A H27C 0.9900
C27A H27D 0.9900
C27A C28A 1.49(3)
C28A H28C 0.9900
C28A H28D 0.9900
C28A C29A 1.50(3)
C29A C30A 1.48(3)
C29A C34A 1.398(19)
C30A H30A 0.9500
C30A C31A 1.25(3)
C31A H31A 0.9500
C31A C32A 1.34(2)
C32A H32A 0.9500
C32A C33A 1.35(2)
C33A H33A 0.9500
C33A C34A 1.41(2)
C35A C36A 1.390(9)
C35A C40A 1.391(9)
C36A C37A 1.396(9)
C36A C41A 1.49(2)
C37A H37A 0.9500
C37A C38A 1.404(9)
C38A C39A 1.396(9)
C38A C45A 1.599(9)
C39A H39A 0.9500
C39A C40A 1.394(9)
C40A C43A 1.51(2)
C41A H41C 0.9900
C41A H41D 0.9900
C41A C42A 1.54(2)
C42A H42D 0.9800
C42A H42E 0.9800
C42A H42F 0.9800
C43A H43C 0.9900
C43A H43D 0.9900
C43A C44A 1.51(4)
C44A H44D 0.9800
C44A H44E 0.9800
C44A H44F 0.9800
C45A H45A 1.0000
C45A C46A 1.524(9)
C45A C59A 1.538(10)
C46A C47A 1.376(9)
C46A C51A 1.383(10)
C47A H47A 0.9500
C47A C48A 1.376(10)
C48A H48A 0.9500
C48A C49A 1.383(10)
C49A H49A 0.9500
C49A C50A 1.415(10)
C50A H50A 0.9500
C50A C51A 1.392(10)
C51A C52A 1.536(10)
C52A H52C 0.9900
C52A H52D 0.9900
C52A C53A 1.494(9)
C53A H53C 0.9900
C53A H53D 0.9900
C53A C54A 1.520(10)
C54A C55A 1.411(10)
C54A C59A 1.37(2)
C55A H55A 0.9500
C55A C56A 1.397(10)
C56A H56A 0.9500
C56A C57A 1.423(10)
C57A H57A 0.9500
C57A C58A 1.403(10)
C58A H58A 0.9500
C58A C59A 1.414(10)
